data_7119812
loop_
_publ_author_name
'Ozumerzifon, Tarik J.'
'Bhowmick, Indrani'
'Spaller, William C.'
'Rapp\'e, Anthony K'
'Shores, Matthew P.'

_publ_section_title
;
 Toward steric control of guest binding modality: a cationic Co(ii)
 complex exhibiting cation binding and zero-field relaxation.
;
_journal_issue 30
_journal_name_full 'Chemical communications (Cambridge, England)'
_journal_page_first 4211
_journal_page_last 4214
_journal_paper_doi 10.1039/c7cc01172e
_journal_volume 53
_journal_year 2017
_chemical_formula_moiety 'C39 H51 Co N9 O3, Cl4 Co, C H3 O, C H4 O'
_chemical_formula_sum 'C41 H58 Cl4 Co2 N9 O5'
_chemical_formula_weight 1016.62
_chemical_name_systematic
;
 ?
;
_space_group_crystal_system triclinic
_space_group_IT_number 2
_space_group_name_Hall '-P 1'
_space_group_name_H-M_alt 'P -1'
_symmetry_space_group_name_Hall '-P 1'
_symmetry_space_group_name_H-M 'P -1'
_atom_sites_solution_hydrogens geom
_audit_creation_method SHELXL-2013
_audit_update_record
;
2017-01-16 deposited with the CCDC.
2017-03-13 downloaded from the CCDC.
;
_cell_angle_alpha 83.322(4)
_cell_angle_beta 87.485(5)
_cell_angle_gamma 65.134(4)
_cell_formula_units_Z 2
_cell_length_a 9.8899(12)
_cell_length_b 10.4071(13)
_cell_length_c 25.652(3)
_cell_measurement_reflns_used 9669
_cell_measurement_temperature 120(2)
_cell_measurement_theta_max 27.09
_cell_measurement_theta_min 2.17
_cell_volume 2379.2(5)
_computing_cell_refinement 'Bruker SAINT'
_computing_data_collection 'Bruker APEX2'
_computing_data_reduction 'Bruker SAINT'
_computing_molecular_graphics 'Bruker SHELXTL'
_computing_publication_material 'Bruker SHELXTL'
_computing_structure_refinement 'SHELXL-2013 (Sheldrick 2013)'
_computing_structure_solution 'SHELXS-97 (Sheldrick 2008)'
_diffrn_ambient_temperature 120(2)
_diffrn_measured_fraction_theta_full 0.998
_diffrn_measured_fraction_theta_max 0.998
_diffrn_measurement_device_type 'Bruker APEX-II CCD'
_diffrn_measurement_method '\f and \w scans'
_diffrn_radiation_type MoK\a
_diffrn_radiation_wavelength 0.71073
_diffrn_reflns_av_R_equivalents 0.0426
_diffrn_reflns_av_unetI/netI 0.0296
_diffrn_reflns_Laue_measured_fraction_full 0.998
_diffrn_reflns_Laue_measured_fraction_max 0.998
_diffrn_reflns_limit_h_max 11
_diffrn_reflns_limit_h_min -11
_diffrn_reflns_limit_k_max 12
_diffrn_reflns_limit_k_min -12
_diffrn_reflns_limit_l_max 31
_diffrn_reflns_limit_l_min -31
_diffrn_reflns_number 59821
_diffrn_reflns_point_group_measured_fraction_full 0.998
_diffrn_reflns_point_group_measured_fraction_max 0.998
_diffrn_reflns_theta_full 25.242
_diffrn_reflns_theta_max 25.500
_diffrn_reflns_theta_min 1.599
_exptl_absorpt_coefficient_mu 0.973
_exptl_absorpt_correction_type multi-scan
_exptl_absorpt_process_details SADABS
_exptl_crystal_colour green
_exptl_crystal_density_diffrn 1.419
_exptl_crystal_density_method 'not measured'
_exptl_crystal_description needles
_exptl_crystal_F_000 1058
_exptl_crystal_size_max 0.526
_exptl_crystal_size_mid 0.345
_exptl_crystal_size_min 0.316
_exptl_transmission_factor_max 0.7454
_exptl_transmission_factor_min 0.6485
_refine_diff_density_max 1.267
_refine_diff_density_min -0.909
_refine_diff_density_rms 0.095
_refine_ls_extinction_method none
_refine_ls_goodness_of_fit_ref 1.042
_refine_ls_hydrogen_treatment constr
_refine_ls_matrix_type full
_refine_ls_number_parameters 552
_refine_ls_number_reflns 8835
_refine_ls_number_restraints 0
_refine_ls_restrained_S_all 1.042
_refine_ls_R_factor_all 0.0570
_refine_ls_R_factor_gt 0.0467
_refine_ls_shift/su_max 0.001
_refine_ls_shift/su_mean 0.000
_refine_ls_structure_factor_coef Fsqd
_refine_ls_weighting_details 'w=1/[\s^2^(Fo^2^)+(0.0636P)^2^+6.5670P] where P=(Fo^2^+2Fc^2^)/3'
_refine_ls_weighting_scheme calc
_refine_ls_wR_factor_gt 0.1273
_refine_ls_wR_factor_ref 0.1340
_reflns_Friedel_coverage 0.000
_reflns_number_gt 7443
_reflns_number_total 8835
_reflns_threshold_expression 'I > 2\s(I)'
_cod_data_source_file c7cc01172e2.cif
_cod_data_source_block shelx
_cod_depositor_comments 'Adding full bibliography for 7119812--7119814.cif.'
_cod_database_code 7119812
_shelx_space_group_comment
;
The symmetry employed for this shelxl refinement is uniquely defined
by the following loop, which should always be used as a source of
symmetry information in preference to the above space-group names.
They are only intended as comments.
;
_shelx_estimated_absorpt_t_min 0.629
_shelx_estimated_absorpt_t_max 0.748
_shelxl_version_number 2013-4

loop_
_space_group_symop_operation_xyz
'x, y, z'
'-x, -y, -z'

loop_
_atom_site_label
_atom_site_type_symbol
_atom_site_fract_x
_atom_site_fract_y
_atom_site_fract_z
_atom_site_U_iso_or_equiv
_atom_site_adp_type
_atom_site_occupancy
_atom_site_site_symmetry_order
_atom_site_calc_flag
_atom_site_refinement_flags_posn
_atom_site_refinement_flags_adp
_atom_site_refinement_flags_occupancy
_atom_site_disorder_assembly
_atom_site_disorder_group
Co1 Co 1.14245(5) 1.14060(5) 0.64622(2) 0.01480(12) Uani 1 1 d . . . . .
Co2 Co 0.83866(6) 0.76383(5) 0.64448(2) 0.02545(14) Uani 1 1 d . . . . .
Cl1 Cl 0.65276(10) 0.98637(9) 0.62174(4) 0.0258(2) Uani 1 1 d . . . . .
Cl2 Cl 0.85254(13) 0.69145(11) 0.73332(4) 0.0361(2) Uani 1 1 d . . . . .
Cl3 Cl 0.78893(9) 0.59042(8) 0.60937(3) 0.01941(18) Uani 1 1 d . . . . .
Cl4 Cl 1.05975(9) 0.77498(8) 0.61452(3) 0.01700(18) Uani 1 1 d . . . . .
N4 N 0.9303(3) 1.2279(3) 0.68861(11) 0.0167(6) Uani 1 1 d . . . . .
N5 N 1.2349(3) 0.9413(3) 0.69556(11) 0.0162(6) Uani 1 1 d . . . . .
O2 O 1.2613(3) 0.6347(3) 0.85045(9) 0.0244(6) Uani 1 1 d . . . . .
N6 N 1.2340(3) 1.2341(3) 0.70066(11) 0.0173(6) Uani 1 1 d . . . . .
N3 N 0.9834(3) 1.1704(3) 0.58901(11) 0.0183(6) Uani 1 1 d . . . . .
C29 C 0.8506(4) 1.2015(4) 0.60506(14) 0.0222(8) Uani 1 1 d . . . . .
H29 H 0.7771 1.2064 0.5825 0.027 Uiso 1 1 calc R U . . .
C30 C 0.8161(4) 1.2298(4) 0.66052(14) 0.0208(7) Uani 1 1 d . . . . .
C34 C 0.8993(4) 1.2755(3) 0.73601(13) 0.0181(7) Uani 1 1 d . . . . .
H34 H 0.9765 1.2763 0.7552 0.022 Uiso 1 1 calc R U . . .
C33 C 0.7570(4) 1.3239(4) 0.75796(13) 0.0190(7) Uani 1 1 d . . . . .
C32 C 0.6435(4) 1.3164(4) 0.72999(14) 0.0239(8) Uani 1 1 d . . . . .
H32 H 0.5488 1.3425 0.7443 0.029 Uiso 1 1 calc R U . . .
C31 C 0.6731(4) 1.2695(4) 0.68034(15) 0.0266(8) Uani 1 1 d . . . . .
H31 H 0.5985 1.2650 0.6608 0.032 Uiso 1 1 calc R U . . .
C35 C 0.7231(4) 1.3778(4) 0.81120(14) 0.0195(7) Uani 1 1 d . . . . .
O1 O 0.6269(3) 1.3580(3) 0.83876(10) 0.0257(6) Uani 1 1 d . . . . .
N8 N 0.8030(3) 1.4469(3) 0.82515(11) 0.0211(6) Uani 1 1 d . . . . .
H43 H 0.8707 1.4516 0.8038 0.025 Uiso 1 1 calc R U . . .
C36 C 0.7830(4) 1.5155(4) 0.87452(13) 0.0213(7) Uani 1 1 d . . . . .
C39 C 0.6276(4) 1.6386(4) 0.87484(15) 0.0282(8) Uani 1 1 d . . . . .
H39A H 0.5533 1.6019 0.8748 0.042 Uiso 1 1 calc R U . . .
H39B H 0.6153 1.7050 0.8442 0.042 Uiso 1 1 calc R U . . .
H39C H 0.6168 1.6860 0.9057 0.042 Uiso 1 1 calc R U . . .
C37 C 0.9024(5) 1.5724(5) 0.87481(16) 0.0314(9) Uani 1 1 d . . . . .
H37A H 0.8887 1.6412 0.8448 0.047 Uiso 1 1 calc R U . . .
H37B H 0.9993 1.4951 0.8734 0.047 Uiso 1 1 calc R U . . .
H37C H 0.8942 1.6167 0.9063 0.047 Uiso 1 1 calc R U . . .
C38 C 0.8058(5) 1.4052(4) 0.92250(15) 0.0277(8) Uani 1 1 d . . . . .
H38A H 0.7310 1.3691 0.9225 0.042 Uiso 1 1 calc R U . . .
H38B H 0.7977 1.4494 0.9540 0.042 Uiso 1 1 calc R U . . .
H38C H 0.9027 1.3281 0.9210 0.042 Uiso 1 1 calc R U . . .
C3 C 1.0156(4) 1.1793(4) 0.53248(13) 0.0200(7) Uani 1 1 d . . . . .
H3 H 0.9289 1.1872 0.5130 0.024 Uiso 1 1 calc R U . . .
C2 C 1.0391(4) 1.3167(4) 0.51862(13) 0.0200(7) Uani 1 1 d . . . . .
H2A H 1.0401 1.3362 0.4807 0.024 Uiso 1 1 calc R U . . .
H2B H 0.9554 1.3956 0.5318 0.024 Uiso 1 1 calc R U . . .
C1 C 1.1837(4) 1.3092(4) 0.54112(13) 0.0184(7) Uani 1 1 d . . . . .
H1 H 1.1977 1.3943 0.5269 0.022 Uiso 1 1 calc R U . . .
C6 C 1.3185(4) 1.1760(4) 0.52604(13) 0.0196(7) Uani 1 1 d . . . . .
H6A H 1.3350 1.1878 0.4886 0.024 Uiso 1 1 calc R U . . .
H6B H 1.4065 1.1685 0.5439 0.024 Uiso 1 1 calc R U . . .
C5 C 1.2995(4) 1.0369(4) 0.53987(13) 0.0214(8) Uani 1 1 d . . . . .
H5 H 1.3827 0.9592 0.5250 0.026 Uiso 1 1 calc R U . . .
C4 C 1.1525(4) 1.0480(4) 0.51801(14) 0.0221(8) Uani 1 1 d . . . . .
H4A H 1.1592 1.0512 0.4801 0.026 Uiso 1 1 calc R U . . .
H4B H 1.1389 0.9631 0.5312 0.026 Uiso 1 1 calc R U . . .
N2 N 1.2975(3) 1.0019(3) 0.59726(11) 0.0182(6) Uani 1 1 d . . . . .
C18 C 1.3855(4) 0.8806(4) 0.61941(14) 0.0217(7) Uani 1 1 d . . . . .
H18 H 1.4632 0.8170 0.6010 0.026 Uiso 1 1 calc R U . . .
C19 C 1.3599(4) 0.8445(4) 0.67499(14) 0.0191(7) Uani 1 1 d . . . . .
C23 C 1.1969(4) 0.9114(4) 0.74469(13) 0.0169(7) Uani 1 1 d . . . . .
H23 H 1.1092 0.9761 0.7583 0.020 Uiso 1 1 calc R U . . .
C22 C 1.2834(4) 0.7873(4) 0.77631(13) 0.0176(7) Uani 1 1 d . . . . .
C21 C 1.4119(4) 0.6882(4) 0.75525(14) 0.0216(7) Uani 1 1 d . . . . .
H21 H 1.4705 0.6036 0.7752 0.026 Uiso 1 1 calc R U . . .
C20 C 1.4514(4) 0.7173(4) 0.70396(14) 0.0232(8) Uani 1 1 d . . . . .
H20 H 1.5374 0.6530 0.6893 0.028 Uiso 1 1 calc R U . . .
C24 C 1.2401(4) 0.7577(4) 0.83223(13) 0.0177(7) Uani 1 1 d . . . . .
N7 N 1.1792(3) 0.8734(3) 0.85848(11) 0.0194(6) Uani 1 1 d . . . . .
H42 H 1.1718 0.9526 0.8416 0.023 Uiso 1 1 calc R U . . .
C25 C 1.1231(4) 0.8802(4) 0.91341(13) 0.0199(7) Uani 1 1 d . . . . .
C28 C 1.0282(4) 0.7961(4) 0.92429(16) 0.0284(8) Uani 1 1 d . . . . .
H28A H 1.0891 0.6968 0.9219 0.043 Uiso 1 1 calc R U . . .
H28B H 0.9489 0.8301 0.8989 0.043 Uiso 1 1 calc R U . . .
H28C H 0.9869 0.8085 0.9589 0.043 Uiso 1 1 calc R U . . .
C27 C 1.2573(4) 0.8229(4) 0.95089(14) 0.0252(8) Uani 1 1 d . . . . .
H27A H 1.3159 0.7237 0.9475 0.038 Uiso 1 1 calc R U . . .
H27B H 1.2227 0.8342 0.9863 0.038 Uiso 1 1 calc R U . . .
H27C H 1.3171 0.8748 0.9423 0.038 Uiso 1 1 calc R U . . .
C26 C 1.0258(4) 1.0381(4) 0.91761(15) 0.0262(8) Uani 1 1 d . . . . .
H26A H 1.0852 1.0911 0.9109 0.039 Uiso 1 1 calc R U . . .
H26B H 0.9847 1.0498 0.9523 0.039 Uiso 1 1 calc R U . . .
H26C H 0.9464 1.0723 0.8923 0.039 Uiso 1 1 calc R U . . .
N1 N 1.1795(3) 1.3020(3) 0.59895(11) 0.0172(6) Uani 1 1 d . . . . .
C7 C 1.1977(4) 1.3951(4) 0.62272(13) 0.0199(7) Uani 1 1 d . . . . .
H7 H 1.1989 1.4772 0.6044 0.024 Uiso 1 1 calc R U . . .
C8 C 1.2169(4) 1.3674(4) 0.68051(13) 0.0180(7) Uani 1 1 d . . . . .
C12 C 1.2645(4) 1.1974(4) 0.75200(13) 0.0168(7) Uani 1 1 d . . . . .
H12 H 1.2820 1.1049 0.7657 0.020 Uiso 1 1 calc R U . . .
C11 C 1.2717(4) 1.2895(4) 0.78648(13) 0.0164(7) Uani 1 1 d . . . . .
C13 C 1.3025(4) 1.2292(4) 0.84384(13) 0.0176(7) Uani 1 1 d . . . . .
O3 O 1.2943(3) 1.1145(3) 0.85843(10) 0.0264(6) Uani 1 1 d . . . . .
N9 N 1.3372(3) 1.3054(3) 0.87523(11) 0.0192(6) Uani 1 1 d . . . . .
H44 H 1.3326 1.3869 0.8619 0.023 Uiso 1 1 calc R U . . .
C16 C 1.3832(4) 1.2600(4) 0.93152(13) 0.0196(7) Uani 1 1 d . . . . .
C15 C 1.4093(4) 1.3814(4) 0.95051(14) 0.0243(8) Uani 1 1 d . . . . .
H15A H 1.4873 1.3947 0.9303 0.036 Uiso 1 1 calc R U . . .
H15B H 1.4377 1.3585 0.9869 0.036 Uiso 1 1 calc R U . . .
H15C H 1.3193 1.4675 0.9463 0.036 Uiso 1 1 calc R U . . .
C17 C 1.2595(5) 1.2387(5) 0.96416(14) 0.0292(9) Uani 1 1 d . . . . .
H17A H 1.2428 1.1623 0.9524 0.044 Uiso 1 1 calc R U . . .
H17B H 1.1694 1.3248 0.9601 0.044 Uiso 1 1 calc R U . . .
H17C H 1.2886 1.2157 1.0005 0.044 Uiso 1 1 calc R U . . .
C14 C 1.5278(4) 1.1230(4) 0.93520(15) 0.0285(9) Uani 1 1 d . . . . .
H14A H 1.5097 1.0476 0.9232 0.043 Uiso 1 1 calc R U . . .
H14B H 1.5617 1.0971 0.9710 0.043 Uiso 1 1 calc R U . . .
H14C H 1.6026 1.1386 0.9137 0.043 Uiso 1 1 calc R U . . .
C10 C 1.2456(4) 1.4277(4) 0.76578(13) 0.0202(7) Uani 1 1 d . . . . .
H10 H 1.2448 1.4936 0.7875 0.024 Uiso 1 1 calc R U . . .
C9 C 1.2207(4) 1.4661(4) 0.71165(13) 0.0207(7) Uani 1 1 d . . . . .
H9 H 1.2068 1.5567 0.6968 0.025 Uiso 1 1 calc R U . . .
C40 C 1.4574(9) 1.5425(8) 0.5684(3) 0.085(2) Uani 1 1 d . . . . .
H40A H 1.4619 1.5590 0.6042 0.128 Uiso 1 1 calc R U . A 1
H40B H 1.4784 1.4442 0.5669 0.128 Uiso 1 1 calc R U . A 1
H40C H 1.3596 1.6016 0.5544 0.128 Uiso 1 1 calc R U . A 1
O5 O 0.8530(4) 0.9632(4) 0.78131(16) 0.0563(9) Uani 1 1 d . . . . .
H45 H 0.8754 0.8945 0.7647 0.084 Uiso 1 1 calc R U . . .
C41 C 0.7071(7) 1.0020(6) 0.8013(2) 0.0584(15) Uani 1 1 d . . . . .
H41A H 0.7058 0.9274 0.8269 0.088 Uiso 1 1 calc R U . . .
H41B H 0.6397 1.0165 0.7732 0.088 Uiso 1 1 calc R U . . .
H41C H 0.6767 1.0885 0.8175 0.088 Uiso 1 1 calc R U . . .
O4B O 1.5562(17) 1.5736(16) 0.5407(6) 0.138(5) Uiso 0.5 1 d . . P B 1
O4A O 1.4866(11) 1.4027(10) 0.5631(4) 0.075(2) Uiso 0.5 1 d . . P B 2

loop_
_atom_site_aniso_label
_atom_site_aniso_U_11
_atom_site_aniso_U_22
_atom_site_aniso_U_33
_atom_site_aniso_U_23
_atom_site_aniso_U_13
_atom_site_aniso_U_12
Co1 0.0183(2) 0.0141(2) 0.0095(2) -0.00046(17) 0.00042(17) -0.00460(18)
Co2 0.0308(3) 0.0251(3) 0.0188(3) -0.0008(2) 0.0016(2) -0.0107(2)
Cl1 0.0217(4) 0.0150(4) 0.0379(5) -0.0012(4) -0.0055(4) -0.0049(3)
Cl2 0.0534(7) 0.0390(6) 0.0166(5) 0.0002(4) 0.0053(4) -0.0215(5)
Cl3 0.0241(4) 0.0163(4) 0.0180(4) -0.0079(3) 0.0086(3) -0.0078(3)
Cl4 0.0194(4) 0.0182(4) 0.0127(4) 0.0074(3) -0.0030(3) -0.0092(3)
N4 0.0191(15) 0.0157(14) 0.0141(14) -0.0010(11) -0.0002(11) -0.0062(12)
N5 0.0194(14) 0.0134(13) 0.0140(14) -0.0007(11) -0.0008(11) -0.0053(12)
O2 0.0391(15) 0.0167(12) 0.0172(13) 0.0007(10) -0.0012(11) -0.0121(11)
N6 0.0197(15) 0.0196(15) 0.0118(14) -0.0008(11) -0.0009(11) -0.0077(12)
N3 0.0227(16) 0.0179(14) 0.0141(14) -0.0023(11) 0.0006(12) -0.0084(12)
C29 0.0248(19) 0.0272(19) 0.0176(18) -0.0032(15) -0.0031(14) -0.0133(16)
C30 0.0214(18) 0.0219(18) 0.0180(18) -0.0017(14) 0.0001(14) -0.0081(15)
C34 0.0202(17) 0.0170(17) 0.0151(17) -0.0009(13) -0.0008(13) -0.0060(14)
C33 0.0221(18) 0.0145(16) 0.0191(17) -0.0017(13) 0.0028(14) -0.0069(14)
C32 0.0206(18) 0.0260(19) 0.0248(19) -0.0062(15) 0.0057(15) -0.0092(16)
C31 0.0230(19) 0.037(2) 0.024(2) -0.0069(16) 0.0014(15) -0.0158(17)
C35 0.0194(17) 0.0162(17) 0.0199(18) -0.0025(14) 0.0039(14) -0.0048(14)
O1 0.0288(14) 0.0311(14) 0.0227(13) -0.0082(11) 0.0103(11) -0.0176(12)
N8 0.0216(15) 0.0259(16) 0.0183(15) -0.0073(12) 0.0063(12) -0.0116(13)
C36 0.0275(19) 0.0229(18) 0.0144(17) -0.0050(14) 0.0022(14) -0.0107(15)
C39 0.032(2) 0.0242(19) 0.024(2) -0.0080(16) -0.0004(16) -0.0058(17)
C37 0.037(2) 0.038(2) 0.027(2) -0.0079(17) 0.0003(17) -0.0215(19)
C38 0.033(2) 0.027(2) 0.0204(19) -0.0026(15) 0.0007(16) -0.0101(17)
C3 0.0260(19) 0.0243(18) 0.0104(16) -0.0018(13) -0.0015(13) -0.0109(15)
C2 0.0248(19) 0.0198(17) 0.0120(16) -0.0021(13) 0.0006(14) -0.0059(15)
C1 0.0239(18) 0.0186(17) 0.0117(16) 0.0002(13) 0.0007(13) -0.0084(15)
C6 0.0218(18) 0.0244(18) 0.0108(16) 0.0013(13) 0.0019(13) -0.0089(15)
C5 0.0258(19) 0.0185(17) 0.0133(17) -0.0020(13) 0.0040(14) -0.0032(15)
C4 0.033(2) 0.0202(18) 0.0136(17) -0.0045(14) 0.0022(14) -0.0111(16)
N2 0.0223(15) 0.0177(14) 0.0114(14) -0.0012(11) 0.0024(11) -0.0055(12)
C18 0.0239(19) 0.0162(17) 0.0210(18) -0.0033(14) 0.0038(14) -0.0046(15)
C19 0.0221(18) 0.0152(16) 0.0191(17) -0.0039(13) 0.0012(14) -0.0064(14)
C23 0.0198(17) 0.0156(16) 0.0155(17) -0.0035(13) 0.0011(13) -0.0072(14)
C22 0.0242(18) 0.0169(16) 0.0132(16) -0.0017(13) -0.0023(13) -0.0097(14)
C21 0.0283(19) 0.0148(17) 0.0176(17) 0.0011(13) -0.0029(14) -0.0055(15)
C20 0.0254(19) 0.0178(17) 0.0182(18) -0.0027(14) 0.0017(14) -0.0011(15)
C24 0.0212(18) 0.0184(17) 0.0134(16) 0.0004(13) -0.0024(13) -0.0084(14)
N7 0.0290(16) 0.0145(14) 0.0138(14) 0.0012(11) 0.0024(12) -0.0091(13)
C25 0.0237(18) 0.0222(18) 0.0150(17) -0.0042(14) 0.0040(14) -0.0105(15)
C28 0.029(2) 0.030(2) 0.028(2) -0.0024(16) 0.0042(16) -0.0150(17)
C27 0.029(2) 0.031(2) 0.0153(18) -0.0019(15) 0.0006(15) -0.0123(17)
C26 0.030(2) 0.025(2) 0.0220(19) -0.0057(15) 0.0074(15) -0.0100(17)
N1 0.0184(15) 0.0182(14) 0.0123(14) -0.0002(11) -0.0009(11) -0.0054(12)
C7 0.0234(18) 0.0186(17) 0.0172(17) -0.0009(14) 0.0002(14) -0.0086(15)
C8 0.0194(17) 0.0158(16) 0.0180(17) -0.0009(13) -0.0003(13) -0.0065(14)
C12 0.0190(17) 0.0183(17) 0.0129(16) 0.0003(13) -0.0003(13) -0.0079(14)
C11 0.0169(16) 0.0197(17) 0.0144(16) -0.0010(13) 0.0002(13) -0.0095(14)
C13 0.0193(17) 0.0208(17) 0.0132(16) -0.0005(13) -0.0005(13) -0.0092(14)
O3 0.0431(16) 0.0269(14) 0.0164(13) 0.0015(10) -0.0035(11) -0.0224(13)
N9 0.0280(16) 0.0202(15) 0.0124(14) 0.0021(11) -0.0029(12) -0.0138(13)
C16 0.0277(19) 0.0225(18) 0.0100(16) 0.0011(13) -0.0037(13) -0.0122(15)
C15 0.034(2) 0.0263(19) 0.0154(17) -0.0021(14) -0.0030(15) -0.0157(17)
C17 0.037(2) 0.041(2) 0.0156(18) 0.0005(16) -0.0010(16) -0.0239(19)
C14 0.033(2) 0.028(2) 0.0208(19) 0.0002(16) -0.0081(16) -0.0090(17)
C10 0.0229(18) 0.0214(18) 0.0177(17) -0.0033(14) -0.0025(14) -0.0102(15)
C9 0.0280(19) 0.0193(17) 0.0161(17) 0.0007(14) -0.0032(14) -0.0117(15)
C40 0.094(5) 0.097(5) 0.098(5) -0.029(4) 0.021(4) -0.070(5)
O5 0.049(2) 0.056(2) 0.072(3) -0.0197(19) 0.0036(18) -0.0262(19)
C41 0.072(4) 0.038(3) 0.064(4) -0.009(2) 0.026(3) -0.024(3)

loop_
_atom_type_symbol
_atom_type_description
_atom_type_scat_dispersion_real
_atom_type_scat_dispersion_imag
_atom_type_scat_source
C C 0.0033 0.0016 'International Tables Vol C Tables 4.2.6.8 and 6.1.1.4'
H H 0.0000 0.0000 'International Tables Vol C Tables 4.2.6.8 and 6.1.1.4'
N N 0.0061 0.0033 'International Tables Vol C Tables 4.2.6.8 and 6.1.1.4'
Cl Cl 0.1484 0.1585 'International Tables Vol C Tables 4.2.6.8 and 6.1.1.4'
Co Co 0.3494 0.9721 'International Tables Vol C Tables 4.2.6.8 and 6.1.1.4'
O O 0.0106 0.0060 'International Tables Vol C Tables 4.2.6.8 and 6.1.1.4'

loop_
_geom_angle_atom_site_label_1
_geom_angle_atom_site_label_2
_geom_angle_atom_site_label_3
_geom_angle
N2 Co1 N3 85.73(11)
N2 Co1 N1 85.09(11)
N3 Co1 N1 84.93(11)
N2 Co1 N5 76.71(11)
N3 Co1 N5 119.03(11)
N1 Co1 N5 148.06(11)
N2 Co1 N4 154.41(11)
N3 Co1 N4 76.80(11)
N1 Co1 N4 111.40(11)
N5 Co1 N4 95.44(10)
N2 Co1 N6 115.87(11)
N3 Co1 N6 148.76(11)
N1 Co1 N6 75.42(11)
N5 Co1 N6 89.09(10)
N4 Co1 N6 87.93(10)
Cl1 Co2 Cl2 113.72(4)
Cl1 Co2 Cl4 105.95(4)
Cl2 Co2 Cl4 110.84(4)
Cl1 Co2 Cl3 110.33(4)
Cl2 Co2 Cl3 102.44(4)
Cl4 Co2 Cl3 113.76(4)
C34 N4 C30 117.7(3)
C34 N4 Co1 130.8(2)
C30 N4 Co1 111.5(2)
C23 N5 C19 118.6(3)
C23 N5 Co1 128.3(2)
C19 N5 Co1 112.4(2)
C12 N6 C8 117.4(3)
C12 N6 Co1 129.4(2)
C8 N6 Co1 110.8(2)
C29 N3 C3 120.5(3)
C29 N3 Co1 116.4(2)
C3 N3 Co1 122.2(2)
N3 C29 C30 118.4(3)
N3 C29 H29 120.8
C30 C29 H29 120.8
N4 C30 C31 122.7(3)
N4 C30 C29 115.2(3)
C31 C30 C29 121.8(3)
N4 C34 C33 123.3(3)
N4 C34 H34 118.3
C33 C34 H34 118.3
C32 C33 C34 118.1(3)
C32 C33 C35 119.0(3)
C34 C33 C35 122.9(3)
C33 C32 C31 119.3(3)
C33 C32 H32 120.3
C31 C32 H32 120.3
C30 C31 C32 118.7(3)
C30 C31 H31 120.6
C32 C31 H31 120.6
O1 C35 N8 124.4(3)
O1 C35 C33 119.6(3)
N8 C35 C33 115.9(3)
C35 N8 C36 125.3(3)
C35 N8 H43 117.4
C36 N8 H43 117.4
N8 C36 C37 106.8(3)
N8 C36 C39 109.5(3)
C37 C36 C39 110.0(3)
N8 C36 C38 110.2(3)
C37 C36 C38 109.2(3)
C39 C36 C38 111.0(3)
C36 C39 H39A 109.5
C36 C39 H39B 109.5
H39A C39 H39B 109.5
C36 C39 H39C 109.5
H39A C39 H39C 109.5
H39B C39 H39C 109.5
C36 C37 H37A 109.5
C36 C37 H37B 109.5
H37A C37 H37B 109.5
C36 C37 H37C 109.5
H37A C37 H37C 109.5
H37B C37 H37C 109.5
C36 C38 H38A 109.5
C36 C38 H38B 109.5
H38A C38 H38B 109.5
C36 C38 H38C 109.5
H38A C38 H38C 109.5
H38B C38 H38C 109.5
N3 C3 C4 112.0(3)
N3 C3 C2 106.9(3)
C4 C3 C2 111.2(3)
N3 C3 H3 108.9
C4 C3 H3 108.9
C2 C3 H3 108.9
C1 C2 C3 113.7(3)
C1 C2 H2A 108.8
C3 C2 H2A 108.8
C1 C2 H2B 108.8
C3 C2 H2B 108.8
H2A C2 H2B 107.7
N1 C1 C2 111.6(3)
N1 C1 C6 107.7(3)
C2 C1 C6 110.7(3)
N1 C1 H1 108.9
C2 C1 H1 108.9
C6 C1 H1 108.9
C5 C6 C1 113.6(3)
C5 C6 H6A 108.8
C1 C6 H6A 108.8
C5 C6 H6B 108.8
C1 C6 H6B 108.8
H6A C6 H6B 107.7
N2 C5 C4 107.1(3)
N2 C5 C6 111.1(3)
C4 C5 C6 111.5(3)
N2 C5 H5 109.0
C4 C5 H5 109.0
C6 C5 H5 109.0
C3 C4 C5 113.6(3)
C3 C4 H4A 108.8
C5 C4 H4A 108.8
C3 C4 H4B 108.8
C5 C4 H4B 108.8
H4A C4 H4B 107.7
C18 N2 C5 121.1(3)
C18 N2 Co1 116.2(2)
C5 N2 Co1 122.6(2)
N2 C18 C19 117.8(3)
N2 C18 H18 121.1
C19 C18 H18 121.1
N5 C19 C20 122.0(3)
N5 C19 C18 114.8(3)
C20 C19 C18 123.2(3)
N5 C23 C22 122.8(3)
N5 C23 H23 118.6
C22 C23 H23 118.6
C21 C22 C23 118.6(3)
C21 C22 C24 119.7(3)
C23 C22 C24 121.8(3)
C22 C21 C20 119.2(3)
C22 C21 H21 120.4
C20 C21 H21 120.4
C21 C20 C19 118.9(3)
C21 C20 H20 120.6
C19 C20 H20 120.6
O2 C24 N7 125.2(3)
O2 C24 C22 120.4(3)
N7 C24 C22 114.4(3)
C24 N7 C25 127.4(3)
C24 N7 H42 116.3
C25 N7 H42 116.3
N7 C25 C28 111.2(3)
N7 C25 C26 105.2(3)
C28 C25 C26 109.3(3)
N7 C25 C27 108.5(3)
C28 C25 C27 111.2(3)
C26 C25 C27 111.3(3)
C25 C28 H28A 109.5
C25 C28 H28B 109.5
H28A C28 H28B 109.5
C25 C28 H28C 109.5
H28A C28 H28C 109.5
H28B C28 H28C 109.5
C25 C27 H27A 109.5
C25 C27 H27B 109.5
H27A C27 H27B 109.5
C25 C27 H27C 109.5
H27A C27 H27C 109.5
H27B C27 H27C 109.5
C25 C26 H26A 109.5
C25 C26 H26B 109.5
H26A C26 H26B 109.5
C25 C26 H26C 109.5
H26A C26 H26C 109.5
H26B C26 H26C 109.5
C7 N1 C1 121.0(3)
C7 N1 Co1 116.8(2)
C1 N1 Co1 122.2(2)
N1 C7 C8 117.5(3)
N1 C7 H7 121.2
C8 C7 H7 121.2
N6 C8 C9 122.5(3)
N6 C8 C7 114.1(3)
C9 C8 C7 123.4(3)
N6 C12 C11 124.1(3)
N6 C12 H12 117.9
C11 C12 H12 117.9
C10 C11 C12 117.7(3)
C10 C11 C13 126.1(3)
C12 C11 C13 116.2(3)
O3 C13 N9 124.6(3)
O3 C13 C11 118.8(3)
N9 C13 C11 116.6(3)
C13 N9 C16 125.2(3)
C13 N9 H44 117.4
C16 N9 H44 117.4
N9 C16 C15 105.9(3)
N9 C16 C17 110.8(3)
C15 C16 C17 109.2(3)
N9 C16 C14 109.1(3)
C15 C16 C14 110.4(3)
C17 C16 C14 111.2(3)
C16 C15 H15A 109.5
C16 C15 H15B 109.5
H15A C15 H15B 109.5
C16 C15 H15C 109.5
H15A C15 H15C 109.5
H15B C15 H15C 109.5
C16 C17 H17A 109.5
C16 C17 H17B 109.5
H17A C17 H17B 109.5
C16 C17 H17C 109.5
H17A C17 H17C 109.5
H17B C17 H17C 109.5
C16 C14 H14A 109.5
C16 C14 H14B 109.5
H14A C14 H14B 109.5
C16 C14 H14C 109.5
H14A C14 H14C 109.5
H14B C14 H14C 109.5
C11 C10 C9 119.0(3)
C11 C10 H10 120.5
C9 C10 H10 120.5
C8 C9 C10 119.2(3)
C8 C9 H9 120.4
C10 C9 H9 120.4
O4B C40 H40A 109.5
O4B C40 H40B 109.5
H40A C40 H40B 109.5
O4B C40 H40C 109.5
H40A C40 H40C 109.5
H40B C40 H40C 109.5
C41 O5 H45 109.5
O5 C41 H41A 109.5
O5 C41 H41B 109.5
H41A C41 H41B 109.5
O5 C41 H41C 109.5
H41A C41 H41C 109.5
H41B C41 H41C 109.5

loop_
_geom_bond_atom_site_label_1
_geom_bond_atom_site_label_2
_geom_bond_distance
Co1 N2 2.098(3)
Co1 N3 2.100(3)
Co1 N1 2.105(3)
Co1 N5 2.153(3)
Co1 N4 2.199(3)
Co1 N6 2.210(3)
Co2 Cl1 2.2985(10)
Co2 Cl2 2.3067(11)
Co2 Cl4 2.3303(10)
Co2 Cl3 2.3395(10)
N4 C34 1.341(4)
N4 C30 1.359(5)
N5 C23 1.339(4)
N5 C19 1.357(4)
O2 C24 1.243(4)
N6 C12 1.339(4)
N6 C8 1.365(4)
N3 C29 1.275(5)
N3 C3 1.471(4)
C29 C30 1.482(5)
C29 H29 0.9300
C30 C31 1.386(5)
C34 C33 1.397(5)
C34 H34 0.9300
C33 C32 1.392(5)
C33 C35 1.507(5)
C32 C31 1.392(5)
C32 H32 0.9300
C31 H31 0.9300
C35 O1 1.233(4)
C35 N8 1.353(5)
N8 C36 1.491(4)
N8 H43 0.8600
C36 C37 1.528(5)
C36 C39 1.533(5)
C36 C38 1.537(5)
C39 H39A 0.9600
C39 H39B 0.9600
C39 H39C 0.9600
C37 H37A 0.9600
C37 H37B 0.9600
C37 H37C 0.9600
C38 H38A 0.9600
C38 H38B 0.9600
C38 H38C 0.9600
C3 C4 1.535(5)
C3 C2 1.543(5)
C3 H3 0.9800
C2 C1 1.534(5)
C2 H2A 0.9700
C2 H2B 0.9700
C1 N1 1.476(4)
C1 C6 1.541(5)
C1 H1 0.9800
C6 C5 1.537(5)
C6 H6A 0.9700
C6 H6B 0.9700
C5 N2 1.476(4)
C5 C4 1.536(5)
C5 H5 0.9800
C4 H4A 0.9700
C4 H4B 0.9700
N2 C18 1.276(4)
C18 C19 1.470(5)
C18 H18 0.9300
C19 C20 1.395(5)
C23 C22 1.395(5)
C23 H23 0.9300
C22 C21 1.392(5)
C22 C24 1.513(5)
C21 C20 1.392(5)
C21 H21 0.9300
C20 H20 0.9300
C24 N7 1.346(4)
N7 C25 1.490(4)
N7 H42 0.8600
C25 C28 1.529(5)
C25 C26 1.530(5)
C25 C27 1.534(5)
C28 H28A 0.9600
C28 H28B 0.9600
C28 H28C 0.9600
C27 H27A 0.9600
C27 H27B 0.9600
C27 H27C 0.9600
C26 H26A 0.9600
C26 H26B 0.9600
C26 H26C 0.9600
N1 C7 1.280(5)
C7 C8 1.482(5)
C7 H7 0.9300
C8 C9 1.386(5)
C12 C11 1.403(5)
C12 H12 0.9300
C11 C10 1.393(5)
C11 C13 1.522(5)
C13 O3 1.244(4)
C13 N9 1.340(4)
N9 C16 1.495(4)
N9 H44 0.8600
C16 C15 1.527(5)
C16 C17 1.530(5)
C16 C14 1.534(5)
C15 H15A 0.9600
C15 H15B 0.9600
C15 H15C 0.9600
C17 H17A 0.9600
C17 H17B 0.9600
C17 H17C 0.9600
C14 H14A 0.9600
C14 H14B 0.9600
C14 H14C 0.9600
C10 C9 1.402(5)
C10 H10 0.9300
C9 H9 0.9300
C40 O4B 1.310(16)
C40 O4A 1.382(11)
C40 H40A 0.9600
C40 H40B 0.9600
C40 H40C 0.9600
O5 C41 1.416(6)
O5 H45 0.8200
C41 H41A 0.9600
C41 H41B 0.9600
C41 H41C 0.9600
